data_1506851
loop_
_publ_author_name
'Lamberti, Marina'
'Gliubizzi, Rocco'
'Mazzeo, Mina'
'Tedesco, Consiglia'
'Pellecchia, Claudio'

_publ_contact_author
; Claudio Pellecchia                       
  Dipartimento di Chimica
  Univ. di Salerno
  via S. Allende                                     
  I-84081 Baronissi (SA)                   
  ITALY                                  
;
_publ_section_title
;
 Bis(phenoxyimine)zirconium and -titanium Catalysts Affording Prevailingly
 Syndiotactic Polypropylenes via Opposite Modes of Monomer
 Insertion&#x2020;
;
_journal_issue 2
_journal_name_full Macromolecules
_journal_page_first 276
_journal_paper_doi 10.1021/ma035120g
_journal_volume 37
_journal_year 2004
_chemical_formula_sum 'C28 H14 Cl2 F10 N2 O2 Zr'
_chemical_formula_weight 762.53
_chemical_name_systematic
; 
 ? 
;
_space_group_IT_number 14
_symmetry_space_group_name_Hall '-P 2ybc'
_symmetry_space_group_name_H-M 'P 1 21/c 1'
_atom_sites_solution_hydrogens geom
_atom_sites_solution_primary direct
_atom_sites_solution_secondary difmap
_audit_creation_method SHELXL-97
_cell_angle_alpha 90.00
_cell_angle_beta 110.651(15)
_cell_angle_gamma 90.00
_cell_formula_units_Z 4
_cell_length_a 13.100(3)
_cell_length_b 16.206(3)
_cell_length_c 14.737(2)
_cell_measurement_temperature 293(2)
_cell_volume 2927.6(10)
_computing_structure_refinement 'SHELXL-97 (Sheldrick, 1997)'
_computing_structure_solution 'SHELXS-97 (Sheldrick, 1990)'
_diffrn_ambient_temperature 293(2)
_diffrn_measured_fraction_theta_full 0.999
_diffrn_measured_fraction_theta_max 0.999
_diffrn_radiation_monochromator graphite
_diffrn_radiation_source 'fine-focus sealed tube'
_diffrn_radiation_type MoK\a
_diffrn_radiation_wavelength 0.71069
_diffrn_reflns_av_R_equivalents 0.0000
_diffrn_reflns_av_sigmaI/netI 0.0620
_diffrn_reflns_limit_h_max 18
_diffrn_reflns_limit_h_min 0
_diffrn_reflns_limit_k_max 22
_diffrn_reflns_limit_k_min 0
_diffrn_reflns_limit_l_max 18
_diffrn_reflns_limit_l_min -20
_diffrn_reflns_number 8532
_diffrn_reflns_theta_full 29.99
_diffrn_reflns_theta_max 29.99
_diffrn_reflns_theta_min 2.08
_exptl_absorpt_coefficient_mu 0.653
_exptl_crystal_density_diffrn 1.730
_exptl_crystal_density_method 'not measured'
_exptl_crystal_F_000 1504
_refine_diff_density_max 0.422
_refine_diff_density_min -0.438
_refine_diff_density_rms 0.064
_refine_ls_extinction_method none
_refine_ls_goodness_of_fit_ref 1.479
_refine_ls_hydrogen_treatment mixed
_refine_ls_matrix_type full
_refine_ls_number_parameters 406
_refine_ls_number_reflns 8532
_refine_ls_number_restraints 0
_refine_ls_restrained_S_all 1.479
_refine_ls_R_factor_all 0.1246
_refine_ls_R_factor_gt 0.0391
_refine_ls_shift/su_max 0.000
_refine_ls_shift/su_mean 0.000
_refine_ls_structure_factor_coef Fsqd
_refine_ls_weighting_details 'calc w=1/[\s^2^(Fo^2^)+(0.0000P)^2^+0.0000P] where P=(Fo^2^+2Fc^2^)/3'
_refine_ls_weighting_scheme calc
_refine_ls_wR_factor_gt 0.0665
_refine_ls_wR_factor_ref 0.0734
_reflns_number_gt 4166
_reflns_number_total 8532
_reflns_threshold_expression >2sigma(I)
_cod_data_source_file ma035120gsi20030801_124811.cif
_cod_data_source_block micoe7n
_cod_original_cell_volume 2927.7(9)
_cod_original_sg_symbol_H-M 'P 21/c'
_cod_database_code 1506851

loop_
_symmetry_equiv_pos_as_xyz
'x, y, z'
'-x, y+1/2, -z+1/2'
'-x, -y, -z'
'x, -y-1/2, z-1/2'

loop_
_atom_site_label
_atom_site_type_symbol
_atom_site_fract_x
_atom_site_fract_y
_atom_site_fract_z
_atom_site_U_iso_or_equiv
_atom_site_adp_type
_atom_site_occupancy
_atom_site_symmetry_multiplicity
_atom_site_calc_flag
_atom_site_refinement_flags
Zr1 Zr 0.00309(2) 0.173539(16) 0.15361(2) 0.04629(8) Uani 1 1 d .
Cl1 Cl 0.02524(8) 0.16240(5) -0.00116(6) 0.0777(3) Uani 1 1 d .
Cl2 Cl -0.04742(8) 0.31674(5) 0.13079(6) 0.0815(3) Uani 1 1 d .
F1 F -0.02809(14) 0.01937(10) 0.39283(12) 0.0677(5) Uani 1 1 d .
F2 F -0.16201(14) 0.28441(11) 0.28651(15) 0.0825(6) Uani 1 1 d .
F3 F -0.34515(15) 0.24885(14) 0.32010(17) 0.1104(8) Uani 1 1 d .
F4 F -0.37490(16) 0.09631(15) 0.38239(17) 0.1133(8) Uani 1 1 d .
F5 F -0.21442(16) -0.01804(13) 0.41914(14) 0.0918(6) Uani 1 1 d .
F6 F 0.16733(14) -0.00403(11) 0.37336(11) 0.0692(5) Uani 1 1 d .
F7 F 0.37533(16) -0.05401(15) 0.42582(14) 0.1124(8) Uani 1 1 d .
F8 F 0.46828(16) -0.07644(15) 0.28911(16) 0.1157(8) Uani 1 1 d .
F9 F 0.35006(16) -0.05023(15) 0.10184(15) 0.1105(8) Uani 1 1 d .
F10 F 0.14117(14) -0.00243(12) 0.04763(12) 0.0814(6) Uani 1 1 d .
O1 O -0.14425(14) 0.12758(11) 0.12461(13) 0.0499(5) Uani 1 1 d .
O2 O 0.15922(14) 0.18693(12) 0.23173(13) 0.0559(5) Uani 1 1 d .
N1 N 0.03783(17) 0.02977(13) 0.18226(14) 0.0413(5) Uani 1 1 d .
N2 N 0.00772(17) 0.17073(13) 0.31801(15) 0.0467(5) Uani 1 1 d .
C1 C -0.0342(2) -0.02631(17) 0.18191(18) 0.0459(7) Uani 1 1 d .
H1 H -0.0083 -0.0799 0.1966 0.055 Uiso 1 1 calc R
C2 C -0.1483(2) -0.01439(16) 0.16142(19) 0.0453(7) Uani 1 1 d .
C3 C -0.2089(3) -0.08243(19) 0.1702(2) 0.0680(9) Uani 1 1 d .
H3 H -0.1751 -0.1334 0.1879 0.082 Uiso 1 1 calc R
C4 C -0.3180(3) -0.0747(2) 0.1530(3) 0.0849(11) Uani 1 1 d .
H4 H -0.3578 -0.1201 0.1603 0.102 Uiso 1 1 calc R
C5 C -0.3695(3) 0.0006(2) 0.1247(2) 0.0764(10) Uani 1 1 d .
H5 H -0.4440 0.0046 0.1126 0.092 Uiso 1 1 calc R
C6 C -0.3138(2) 0.0696(2) 0.1140(2) 0.0575(8) Uani 1 1 d .
C7 C -0.2012(2) 0.06190(17) 0.13338(18) 0.0465(7) Uani 1 1 d .
C8 C -0.3701(2) 0.1505(2) 0.0804(2) 0.0813(11) Uani 1 1 d .
H8A H -0.3176 0.1909 0.0777 0.122 Uiso 1 1 calc R
H8B H -0.4042 0.1685 0.1249 0.122 Uiso 1 1 calc R
H8C H -0.4245 0.1439 0.0170 0.122 Uiso 1 1 calc R
C9 C 0.0935(2) 0.17474(16) 0.3959(2) 0.0512(7) Uani 1 1 d .
H9 H 0.0819 0.1706 0.4545 0.061 Uiso 1 1 calc R
C10 C 0.2055(2) 0.18500(16) 0.4019(2) 0.0494(7) Uani 1 1 d .
C11 C 0.2871(3) 0.18786(19) 0.4945(2) 0.0686(9) Uani 1 1 d .
H11 H 0.2679 0.1855 0.5495 0.082 Uiso 1 1 calc R
C12 C 0.3947(3) 0.1941(2) 0.5041(3) 0.0789(11) Uani 1 1 d .
H12 H 0.4485 0.1960 0.5654 0.095 Uiso 1 1 calc R
C13 C 0.4228(3) 0.1975(2) 0.4223(3) 0.0745(10) Uani 1 1 d .
H13 H 0.4961 0.2022 0.4300 0.089 Uiso 1 1 calc R
C14 C 0.3460(2) 0.19413(19) 0.3290(2) 0.0615(8) Uani 1 1 d .
C15 C 0.2359(2) 0.18884(16) 0.3201(2) 0.0507(7) Uani 1 1 d .
C16 C 0.3764(2) 0.1983(2) 0.2400(2) 0.0897(12) Uani 1 1 d .
H16A H 0.3117 0.1947 0.1832 0.135 Uiso 1 1 calc R
H16B H 0.4241 0.1532 0.2404 0.135 Uiso 1 1 calc R
H16C H 0.4129 0.2495 0.2394 0.135 Uiso 1 1 calc R
C17 C -0.0882(2) 0.15314(17) 0.33929(19) 0.0481(7) Uani 1 1 d .
C18 C -0.1726(2) 0.2103(2) 0.3206(2) 0.0606(8) Uani 1 1 d .
C19 C -0.2658(3) 0.1917(2) 0.3378(3) 0.0720(10) Uani 1 1 d .
C20 C -0.2812(3) 0.1153(3) 0.3703(3) 0.0753(10) Uani 1 1 d .
C21 C -0.2010(3) 0.0575(2) 0.3885(2) 0.0658(9) Uani 1 1 d .
C22 C -0.1052(2) 0.07722(19) 0.3740(2) 0.0549(8) Uani 1 1 d .
C23 C 0.2108(2) -0.01513(17) 0.3046(2) 0.0525(7) Uani 1 1 d .
C24 C 0.3180(3) -0.0408(2) 0.3324(2) 0.0691(9) Uani 1 1 d .
C25 C 0.3645(3) -0.0514(2) 0.2638(3) 0.0738(10) Uani 1 1 d .
C26 C 0.3047(3) -0.0382(2) 0.1689(3) 0.0700(10) Uani 1 1 d .
C27 C 0.1978(2) -0.01312(19) 0.1418(2) 0.0578(8) Uani 1 1 d .
C28 C 0.1479(2) -0.00031(16) 0.20877(19) 0.0447(6) Uani 1 1 d .

loop_
_atom_site_aniso_label
_atom_site_aniso_U_11
_atom_site_aniso_U_22
_atom_site_aniso_U_33
_atom_site_aniso_U_23
_atom_site_aniso_U_13
_atom_site_aniso_U_12
Zr1 0.04916(15) 0.03784(13) 0.04803(15) 0.00323(14) 0.01239(11) -0.00370(14)
Cl1 0.1147(7) 0.0654(6) 0.0629(5) 0.0046(4) 0.0435(5) -0.0128(5)
Cl2 0.1058(7) 0.0408(5) 0.0845(6) 0.0043(4) 0.0168(5) 0.0061(4)
F1 0.0785(13) 0.0606(11) 0.0712(12) 0.0104(9) 0.0351(10) 0.0093(10)
F2 0.0709(12) 0.0588(12) 0.1162(17) 0.0054(11) 0.0310(12) 0.0108(10)
F3 0.0653(13) 0.1143(18) 0.161(2) -0.0044(16) 0.0516(14) 0.0230(13)
F4 0.0761(15) 0.149(2) 0.138(2) 0.0074(17) 0.0660(14) -0.0065(14)
F5 0.1033(16) 0.0964(16) 0.0910(15) 0.0133(13) 0.0531(13) -0.0190(13)
F6 0.0811(13) 0.0775(13) 0.0495(10) 0.0057(9) 0.0235(9) 0.0196(10)
F7 0.0951(16) 0.159(2) 0.0641(13) 0.0179(14) 0.0045(12) 0.0552(15)
F8 0.0634(13) 0.162(2) 0.1156(18) 0.0172(16) 0.0241(12) 0.0446(14)
F9 0.0856(15) 0.171(2) 0.0942(16) 0.0115(16) 0.0553(13) 0.0319(15)
F10 0.0788(13) 0.1165(17) 0.0506(11) 0.0066(11) 0.0250(10) 0.0168(12)
O1 0.0457(11) 0.0430(11) 0.0557(12) 0.0025(9) 0.0112(9) -0.0027(9)
O2 0.0486(11) 0.0615(13) 0.0550(12) 0.0003(10) 0.0151(10) -0.0093(10)
N1 0.0451(13) 0.0384(12) 0.0388(12) 0.0023(10) 0.0129(10) 0.0030(10)
N2 0.0448(13) 0.0427(12) 0.0518(14) -0.0070(12) 0.0159(11) 0.0004(11)
C1 0.0576(18) 0.0407(15) 0.0397(16) 0.0025(13) 0.0175(14) 0.0003(14)
C2 0.0479(16) 0.0411(16) 0.0456(17) -0.0012(13) 0.0148(13) -0.0067(13)
C3 0.064(2) 0.0522(19) 0.085(2) 0.0047(18) 0.0222(19) -0.0090(16)
C4 0.071(3) 0.076(3) 0.108(3) 0.003(2) 0.033(2) -0.027(2)
C5 0.047(2) 0.093(3) 0.088(3) -0.003(2) 0.0221(19) -0.012(2)
C6 0.0472(18) 0.068(2) 0.0552(19) -0.0045(16) 0.0149(15) -0.0031(16)
C7 0.0473(17) 0.0520(17) 0.0392(16) -0.0050(13) 0.0139(13) -0.0043(14)
C8 0.056(2) 0.085(3) 0.094(3) -0.004(2) 0.0160(19) 0.0158(19)
C9 0.0541(17) 0.0466(16) 0.0532(17) -0.0042(15) 0.0192(14) -0.0005(15)
C10 0.0424(15) 0.0451(17) 0.0548(18) 0.0017(14) 0.0098(13) -0.0008(13)
C11 0.066(2) 0.075(2) 0.057(2) 0.0020(17) 0.0108(16) -0.0005(18)
C12 0.049(2) 0.098(3) 0.071(2) 0.005(2) -0.0021(17) -0.0018(19)
C13 0.0444(19) 0.085(3) 0.086(3) 0.003(2) 0.0136(18) -0.0022(17)
C14 0.0481(18) 0.060(2) 0.073(2) 0.0010(17) 0.0168(16) -0.0021(15)
C15 0.0466(17) 0.0403(17) 0.0587(19) 0.0019(14) 0.0105(14) -0.0030(13)
C16 0.054(2) 0.132(4) 0.087(3) 0.000(2) 0.0284(19) -0.016(2)
C17 0.0463(16) 0.0505(18) 0.0464(17) -0.0079(13) 0.0151(13) 0.0007(13)
C18 0.0542(19) 0.059(2) 0.067(2) -0.0053(17) 0.0193(16) -0.0008(16)
C19 0.052(2) 0.079(3) 0.088(3) -0.010(2) 0.0273(19) 0.0111(19)
C20 0.057(2) 0.105(3) 0.077(3) -0.010(2) 0.0394(19) -0.006(2)
C21 0.074(2) 0.075(2) 0.057(2) -0.0011(18) 0.0344(18) -0.012(2)
C22 0.0583(19) 0.061(2) 0.0476(18) -0.0038(15) 0.0221(15) 0.0053(16)
C23 0.0614(19) 0.0497(18) 0.0476(18) 0.0019(14) 0.0209(15) 0.0080(15)
C24 0.062(2) 0.079(2) 0.054(2) 0.0063(18) 0.0061(17) 0.0189(18)
C25 0.053(2) 0.087(3) 0.081(3) 0.009(2) 0.0227(19) 0.0202(19)
C26 0.064(2) 0.088(3) 0.070(2) 0.007(2) 0.0383(19) 0.0174(19)
C27 0.0559(19) 0.070(2) 0.0448(18) 0.0037(16) 0.0147(15) 0.0063(16)
C28 0.0488(16) 0.0372(14) 0.0476(17) 0.0037(13) 0.0162(13) 0.0037(12)

loop_
_atom_type_symbol
_atom_type_description
_atom_type_scat_dispersion_real
_atom_type_scat_dispersion_imag
_atom_type_scat_source
Zr Zr -2.9673 0.5597 'International Tables Vol C Tables 4.2.6.8 and 6.1.1.4'
Cl Cl 0.1484 0.1585 'International Tables Vol C Tables 4.2.6.8 and 6.1.1.4'
F F 0.0171 0.0103 'International Tables Vol C Tables 4.2.6.8 and 6.1.1.4'
O O 0.0106 0.0060 'International Tables Vol C Tables 4.2.6.8 and 6.1.1.4'
N N 0.0061 0.0033 'International Tables Vol C Tables 4.2.6.8 and 6.1.1.4'
C C 0.0033 0.0016 'International Tables Vol C Tables 4.2.6.8 and 6.1.1.4'
H H 0.0000 0.0000 'International Tables Vol C Tables 4.2.6.8 and 6.1.1.4'

loop_
_geom_angle_atom_site_label_1
_geom_angle_atom_site_label_2
_geom_angle_atom_site_label_3
_geom_angle
O1 Zr1 O2 154.51(7)
O1 Zr1 N1 77.30(7)
O2 Zr1 N1 84.85(7)
O1 Zr1 Cl2 97.72(6)
O2 Zr1 Cl2 98.80(6)
N1 Zr1 Cl2 174.03(6)
O1 Zr1 Cl1 101.68(6)
O2 Zr1 Cl1 96.58(6)
N1 Zr1 Cl1 90.87(5)
Cl2 Zr1 Cl1 93.39(3)
O1 Zr1 N2 83.46(7)
O2 Zr1 N2 76.20(7)
N1 Zr1 N2 82.39(7)
Cl2 Zr1 N2 93.85(6)
Cl1 Zr1 N2 170.48(6)
C7 O1 Zr1 145.14(17)
C15 O2 Zr1 147.11(18)
C1 N1 C28 114.7(2)
C1 N1 Zr1 125.86(18)
C28 N1 Zr1 119.32(16)
C9 N2 C17 111.8(2)
C9 N2 Zr1 126.79(18)
C17 N2 Zr1 120.95(16)
N1 C1 C2 127.3(2)
C3 C2 C7 119.0(3)
C3 C2 C1 117.5(3)
C7 C2 C1 123.5(2)
C4 C3 C2 120.3(3)
C3 C4 C5 120.2(3)
C6 C5 C4 121.9(3)
C5 C6 C7 117.8(3)
C5 C6 C8 122.0(3)
C7 C6 C8 120.2(3)
O1 C7 C6 119.6(3)
O1 C7 C2 119.7(2)
C6 C7 C2 120.7(3)
N2 C9 C10 127.2(3)
C15 C10 C11 119.1(3)
C15 C10 C9 122.9(2)
C11 C10 C9 118.0(3)
C12 C11 C10 120.3(3)
C11 C12 C13 119.6(3)
C12 C13 C14 122.7(3)
C13 C14 C15 117.2(3)
C13 C14 C16 122.7(3)
C15 C14 C16 120.1(3)
O2 C15 C10 119.7(2)
O2 C15 C14 119.2(3)
C10 C15 C14 121.1(3)
C22 C17 C18 116.5(3)
C22 C17 N2 121.9(3)
C18 C17 N2 121.5(3)
F2 C18 C19 119.3(3)
F2 C18 C17 119.7(3)
C19 C18 C17 121.1(3)
F3 C19 C18 119.5(3)
F3 C19 C20 119.4(3)
C18 C19 C20 121.1(3)
F4 C20 C21 119.8(4)
F4 C20 C19 120.7(3)
C21 C20 C19 119.5(3)
F5 C21 C20 120.7(3)
F5 C21 C22 119.9(3)
C20 C21 C22 119.3(3)
F1 C22 C17 119.7(3)
F1 C22 C21 117.8(3)
C17 C22 C21 122.5(3)
F6 C23 C28 119.4(3)
F6 C23 C24 118.4(3)
C28 C23 C24 122.2(3)
F7 C24 C25 120.7(3)
F7 C24 C23 119.9(3)
C25 C24 C23 119.4(3)
F8 C25 C26 119.6(3)
F8 C25 C24 120.4(3)
C26 C25 C24 119.9(3)
F9 C26 C25 119.6(3)
F9 C26 C27 120.1(3)
C25 C26 C27 120.2(3)
F10 C27 C26 118.4(3)
F10 C27 C28 119.7(3)
C26 C27 C28 121.9(3)
C27 C28 C23 116.3(3)
C27 C28 N1 122.6(2)
C23 C28 N1 121.0(2)

loop_
_geom_bond_atom_site_label_1
_geom_bond_atom_site_label_2
_geom_bond_distance
Zr1 O1 1.9701(18)
Zr1 O2 1.9737(18)
Zr1 N1 2.383(2)
Zr1 Cl2 2.4041(9)
Zr1 Cl1 2.4055(9)
Zr1 N2 2.402(2)
F1 C22 1.334(3)
F2 C18 1.328(3)
F3 C19 1.347(3)
F4 C20 1.336(3)
F5 C21 1.337(3)
F6 C23 1.338(3)
F7 C24 1.332(3)
F8 C25 1.340(3)
F9 C26 1.335(3)
F10 C27 1.335(3)
O1 C7 1.332(3)
O2 C15 1.335(3)
N1 C1 1.309(3)
N1 C28 1.440(3)
N2 C9 1.294(3)
N2 C17 1.428(3)
C1 C2 1.429(3)
C2 C3 1.392(4)
C2 C7 1.406(3)
C3 C4 1.366(4)
C4 C5 1.385(4)
C5 C6 1.374(4)
C6 C7 1.405(4)
C6 C8 1.501(4)
C9 C10 1.448(3)
C10 C15 1.398(4)
C10 C11 1.406(4)
C11 C12 1.370(4)
C12 C13 1.380(4)
C13 C14 1.389(4)
C14 C15 1.404(4)
C14 C16 1.502(4)
C17 C22 1.380(4)
C17 C18 1.393(4)
C18 C19 1.365(4)
C19 C20 1.369(5)
C20 C21 1.362(4)
C21 C22 1.383(4)
C23 C28 1.382(4)
C23 C24 1.381(4)
C24 C25 1.362(4)
C25 C26 1.357(4)
C26 C27 1.375(4)
C27 C28 1.378(4)
